data_2236661
loop_
_publ_author_name
'Jayamoorthy, K.'
'Rosepriya, S.'
'Thiruvalluvar, A.'
'Jayabharathi, J.'
'Butcher, R. J.'

_publ_section_title
;
 2-(4-Fluorophenyl)-1-phenyl-1<i>H</i>-benzimidazole
;
_journal_coeditor_code TK5141
_journal_issue 9
_journal_name_full 'Acta Crystallographica Section E'
_journal_page_first o2708
_journal_paper_doi 10.1107/S1600536812035155
_journal_volume 68
_journal_year 2012
_chemical_formula_iupac 'C19 H13 F N2'
_chemical_formula_moiety 'C19 H13 F N2'
_chemical_formula_structural 'C19 H13 F N2'
_chemical_formula_sum 'C19 H13 F N2'
_chemical_formula_weight 288.31
_chemical_melting_point 369
_chemical_name_common benzimidazole
_chemical_name_systematic
;
2-(4-Fluorophenyl)-1-phenyl-1<i>H</i>-benzimidazole
;
_space_group_IT_number 14
_symmetry_cell_setting monoclinic
_symmetry_space_group_name_Hall '-P 2yn'
_symmetry_space_group_name_H-M 'P 1 21/n 1'
_atom_sites_solution_hydrogens geom
_atom_sites_solution_primary direct
_atom_sites_solution_secondary difmap
_cell_angle_alpha 90
_cell_angle_beta 104.187(4)
_cell_angle_gamma 90
_cell_formula_units_Z 4
_cell_length_a 8.7527(4)
_cell_length_b 10.1342(4)
_cell_length_c 17.0211(6)
_cell_measurement_reflns_used 3202
_cell_measurement_temperature 123(2)
_cell_measurement_theta_max 37.5641
_cell_measurement_theta_min 3.1248
_cell_volume 1463.75(11)
_computing_cell_refinement 'CrysAlis PRO (Agilent, 2012)'
_computing_data_collection 'CrysAlis PRO (Agilent, 2012)'
_computing_data_reduction 'CrysAlis PRO (Agilent, 2012)'
_computing_molecular_graphics 'ORTEP-3 (Farrugia, 1997) and PLATON (Spek, 2009)'
_computing_publication_material 'PLATON (Spek, 2009)'
_computing_structure_refinement 'SHELXL97 (Sheldrick, 2008)'
_computing_structure_solution 'SIR2004 (Burla <i>et al.</i>, 2005)'
_diffrn_ambient_temperature 123(2)
_diffrn_detector_area_resol_mean 10.5081
_diffrn_measured_fraction_theta_full 0.997
_diffrn_measured_fraction_theta_max 0.946
_diffrn_measurement_device_type 'Agilent Xcalibur Ruby Gemini'
_diffrn_measurement_method '\w scans'
_diffrn_radiation_monochromator graphite
_diffrn_radiation_source 'Enhance (Mo) X-ray Source'
_diffrn_radiation_type MoK\a
_diffrn_radiation_wavelength 0.71073
_diffrn_reflns_av_R_equivalents 0.0309
_diffrn_reflns_av_sigmaI/netI 0.0510
_diffrn_reflns_limit_h_max 15
_diffrn_reflns_limit_h_min -12
_diffrn_reflns_limit_k_max 17
_diffrn_reflns_limit_k_min -12
_diffrn_reflns_limit_l_max 24
_diffrn_reflns_limit_l_min -28
_diffrn_reflns_number 13721
_diffrn_reflns_theta_full 25.00
_diffrn_reflns_theta_max 37.65
_diffrn_reflns_theta_min 3.13
_exptl_absorpt_coefficient_mu 0.087
_exptl_absorpt_correction_T_max 1.00000
_exptl_absorpt_correction_T_min 0.96059
_exptl_absorpt_correction_type multi-scan
_exptl_absorpt_process_details
;
(CrysAlis PRO; Agilent, 2012)
;
_exptl_crystal_colour colourless
_exptl_crystal_density_diffrn 1.308
_exptl_crystal_density_method 'Not Measured'
_exptl_crystal_description plate
_exptl_crystal_F_000 600
_exptl_crystal_size_max 0.47
_exptl_crystal_size_mid 0.42
_exptl_crystal_size_min 0.15
_refine_diff_density_max 0.524
_refine_diff_density_min -0.223
_refine_ls_extinction_method none
_refine_ls_goodness_of_fit_ref 1.036
_refine_ls_hydrogen_treatment constr
_refine_ls_matrix_type full
_refine_ls_number_parameters 199
_refine_ls_number_reflns 7347
_refine_ls_number_restraints 0
_refine_ls_restrained_S_all 1.036
_refine_ls_R_factor_all 0.0910
_refine_ls_R_factor_gt 0.0631
_refine_ls_shift/su_max 0.001
_refine_ls_shift/su_max_lt 0.001
_refine_ls_shift/su_mean 0.001
_refine_ls_structure_factor_coef Fsqd
_refine_ls_weighting_details 'calc w=1/[\s^2^(Fo^2^)+(0.0685P)^2^+0.2726P] where P=(Fo^2^+2Fc^2^)/3'
_refine_ls_weighting_scheme calc
_refine_ls_wR_factor_gt 0.1428
_refine_ls_wR_factor_ref 0.1598
_reflns_number_gt 5352
_reflns_number_total 7347
_reflns_threshold_expression I>2\s(I)
_cod_data_source_file tk5141.cif
_cod_data_source_block I
_cod_original_sg_symbol_H-M 'P 21/n'
_cod_database_code 2236661
_cod_database_fobs_code 2236661

loop_
_symmetry_equiv_pos_site_id
_symmetry_equiv_pos_as_xyz
1 x,y,z
2 1/2-x,1/2+y,1/2-z
3 -x,-y,-z
4 1/2+x,1/2-y,1/2+z

loop_
_atom_site_aniso_label
_atom_site_aniso_U_11
_atom_site_aniso_U_22
_atom_site_aniso_U_33
_atom_site_aniso_U_12
_atom_site_aniso_U_13
_atom_site_aniso_U_23
F4 0.0397(4) 0.0227(3) 0.0241(3) 0.0008(3) 0.0033(3) 0.0082(3)
N1 0.0235(4) 0.0161(3) 0.0140(3) -0.0019(3) 0.0035(3) -0.0001(3)
N3 0.0259(4) 0.0195(4) 0.0158(3) -0.0011(3) 0.0051(3) -0.0005(3)
C2 0.0208(4) 0.0193(4) 0.0144(3) -0.0009(3) 0.0047(3) 0.0010(3)
C4 0.0266(5) 0.0188(4) 0.0221(4) -0.0028(4) 0.0065(4) -0.0029(4)
C5 0.0275(5) 0.0183(4) 0.0280(5) -0.0008(4) 0.0096(4) 0.0009(4)
C6 0.0279(5) 0.0209(5) 0.0235(4) 0.0007(4) 0.0059(4) 0.0055(4)
C7 0.0279(5) 0.0217(5) 0.0174(4) -0.0007(4) 0.0032(3) 0.0028(3)
C8 0.0214(4) 0.0170(4) 0.0167(4) -0.0021(3) 0.0045(3) 0.0002(3)
C9 0.0214(4) 0.0197(4) 0.0167(4) -0.0021(3) 0.0048(3) -0.0003(3)
C11 0.0203(4) 0.0186(4) 0.0148(3) 0.0007(3) 0.0030(3) -0.0010(3)
C12 0.0285(5) 0.0289(5) 0.0192(4) 0.0028(4) 0.0091(4) 0.0010(4)
C13 0.0437(7) 0.0362(7) 0.0192(4) 0.0128(6) 0.0102(5) -0.0029(4)
C14 0.0464(8) 0.0263(6) 0.0244(5) 0.0114(5) -0.0017(5) -0.0089(4)
C15 0.0329(6) 0.0203(5) 0.0307(5) 0.0001(4) -0.0017(4) -0.0051(4)
C16 0.0236(5) 0.0207(4) 0.0211(4) -0.0011(4) 0.0034(3) -0.0015(4)
C21 0.0211(4) 0.0194(4) 0.0144(3) -0.0013(3) 0.0039(3) 0.0009(3)
C22 0.0230(4) 0.0222(5) 0.0180(4) 0.0003(4) 0.0073(3) 0.0027(3)
C23 0.0244(5) 0.0219(5) 0.0218(4) 0.0019(4) 0.0062(4) 0.0024(4)
C24 0.0266(5) 0.0189(4) 0.0170(4) -0.0022(4) 0.0010(3) 0.0042(3)
C25 0.0322(5) 0.0244(5) 0.0167(4) -0.0023(4) 0.0086(4) 0.0027(4)
C26 0.0278(5) 0.0233(5) 0.0178(4) 0.0009(4) 0.0090(4) 0.0008(3)

loop_
_atom_site_type_symbol
_atom_site_label
_atom_site_fract_x
_atom_site_fract_y
_atom_site_fract_z
_atom_site_U_iso_or_equiv
_atom_site_thermal_displace_type
_atom_site_calc_flag
_atom_site_refinement_flags
_atom_site_occupancy
F F4 0.45822(10) -0.05502(7) 0.23042(4) 0.0296(2) Uani d . 1.000
N N1 0.25329(11) 0.44506(9) -0.01000(5) 0.0181(2) Uani d . 1.000
N N3 0.32447(11) 0.53932(9) 0.11392(5) 0.0204(2) Uani d . 1.000
C C2 0.30699(12) 0.42744(10) 0.07314(6) 0.0181(2) Uani d . 1.000
C C4 0.27719(14) 0.77382(11) 0.06432(7) 0.0224(3) Uani d . 1.000
C C5 0.22041(14) 0.84918(11) -0.00490(7) 0.0241(3) Uani d . 1.000
C C6 0.16727(14) 0.79006(11) -0.08140(7) 0.0242(3) Uani d . 1.000
C C7 0.17379(14) 0.65470(11) -0.09192(6) 0.0227(3) Uani d . 1.000
C C8 0.23331(12) 0.57999(10) -0.02222(6) 0.0184(2) Uani d . 1.000
C C9 0.28005(12) 0.63684(10) 0.05527(6) 0.0192(2) Uani d . 1.000
C C11 0.21724(12) 0.34608(10) -0.07164(6) 0.0181(2) Uani d . 1.000
C C12 0.29236(14) 0.34944(12) -0.13497(6) 0.0250(3) Uani d . 1.000
C C13 0.25650(17) 0.25270(14) -0.19472(7) 0.0326(4) Uani d . 1.000
C C14 0.14865(18) 0.15428(13) -0.19126(7) 0.0342(4) Uani d . 1.000
C C15 0.07463(16) 0.15197(12) -0.12781(8) 0.0296(3) Uani d . 1.000
C C16 0.10831(13) 0.24826(11) -0.06771(6) 0.0222(3) Uani d . 1.000
C C21 0.34251(12) 0.29683(10) 0.11128(6) 0.0184(2) Uani d . 1.000
C C22 0.43985(13) 0.20730(11) 0.08453(6) 0.0207(3) Uani d . 1.000
C C23 0.47933(13) 0.08832(11) 0.12460(6) 0.0226(3) Uani d . 1.000
C C24 0.41834(13) 0.06137(11) 0.19050(6) 0.0216(3) Uani d . 1.000
C C25 0.31950(14) 0.14570(11) 0.21819(6) 0.0240(3) Uani d . 1.000
C C26 0.28287(14) 0.26534(11) 0.17816(6) 0.0224(3) Uani d . 1.000
H H4 0.31207 0.81317 0.11491 0.0269 Uiso calc R 1.000
H H5 0.21753 0.94056 -0.00049 0.0289 Uiso calc R 1.000
H H6 0.12661 0.84318 -0.12621 0.0290 Uiso calc R 1.000
H H7 0.14030 0.61573 -0.14271 0.0273 Uiso calc R 1.000
H H12 0.36522 0.41522 -0.13727 0.0299 Uiso calc R 1.000
H H13 0.30549 0.25419 -0.23741 0.0391 Uiso calc R 1.000
H H14 0.12581 0.08983 -0.23133 0.0410 Uiso calc R 1.000
H H15 0.00225 0.08581 -0.12547 0.0355 Uiso calc R 1.000
H H16 0.05837 0.24707 -0.02538 0.0266 Uiso calc R 1.000
H H22 0.47838 0.22748 0.03966 0.0248 Uiso calc R 1.000
H H23 0.54500 0.02834 0.10762 0.0271 Uiso calc R 1.000
H H25 0.27886 0.12332 0.26204 0.0288 Uiso calc R 1.000
H H26 0.21808 0.32514 0.19596 0.0269 Uiso calc R 1.000

loop_
_atom_type_symbol
_atom_type_description
_atom_type_scat_dispersion_real
_atom_type_scat_dispersion_imag
_atom_type_scat_source
C C 0.0033 0.0016 ' International Tables Vol C Tables 4.2.6.8 and 6.1.1.4'
H H 0.0000 0.0000 ' International Tables Vol C Tables 4.2.6.8 and 6.1.1.4'
F F 0.0171 0.0103 ' International Tables Vol C Tables 4.2.6.8 and 6.1.1.4'
N N 0.0061 0.0033 ' International Tables Vol C Tables 4.2.6.8 and 6.1.1.4'

loop_
_geom_angle_atom_site_label_1
_geom_angle_atom_site_label_2
_geom_angle_atom_site_label_3
_geom_angle
_geom_angle_publ_flag
C2 N1 C8 106.15(8) no
C2 N1 C11 128.03(9) no
C8 N1 C11 125.75(8) no
C2 N3 C9 104.91(8) no
N1 C2 N3 113.10(9) no
N1 C2 C21 123.13(9) no
N3 C2 C21 123.76(9) no
C5 C4 C9 117.69(10) no
C4 C5 C6 121.32(10) no
C5 C6 C7 121.80(10) no
C6 C7 C8 116.45(10) no
N1 C8 C7 131.97(9) no
N1 C8 C9 105.45(8) no
C7 C8 C9 122.51(9) no
N3 C9 C4 129.50(9) no
N3 C9 C8 110.38(9) no
C4 C9 C8 120.12(9) no
N1 C11 C12 119.29(10) no
N1 C11 C16 119.75(9) no
C12 C11 C16 120.96(10) no
C11 C12 C13 118.90(11) no
C12 C13 C14 120.69(12) no
C13 C14 C15 119.87(12) no
C14 C15 C16 120.29(12) no
C11 C16 C15 119.30(10) no
C2 C21 C22 121.34(9) no
C2 C21 C26 118.84(9) no
C22 C21 C26 119.75(10) no
C21 C22 C23 120.23(10) no
C22 C23 C24 118.14(10) no
F4 C24 C23 118.21(10) no
F4 C24 C25 118.13(9) no
C23 C24 C25 123.67(10) no
C24 C25 C26 117.52(10) no
C21 C26 C25 120.69(10) no
C5 C4 H4 121.00 no
C9 C4 H4 121.00 no
C4 C5 H5 119.00 no
C6 C5 H5 119.00 no
C5 C6 H6 119.00 no
C7 C6 H6 119.00 no
C6 C7 H7 122.00 no
C8 C7 H7 122.00 no
C11 C12 H12 121.00 no
C13 C12 H12 121.00 no
C12 C13 H13 120.00 no
C14 C13 H13 120.00 no
C13 C14 H14 120.00 no
C15 C14 H14 120.00 no
C14 C15 H15 120.00 no
C16 C15 H15 120.00 no
C11 C16 H16 120.00 no
C15 C16 H16 120.00 no
C21 C22 H22 120.00 no
C23 C22 H22 120.00 no
C22 C23 H23 121.00 no
C24 C23 H23 121.00 no
C24 C25 H25 121.00 no
C26 C25 H25 121.00 no
C21 C26 H26 120.00 no
C25 C26 H26 120.00 no

loop_
_geom_bond_atom_site_label_1
_geom_bond_atom_site_label_2
_geom_bond_distance
_geom_bond_publ_flag
F4 C24 1.3633(13) no
N1 C2 1.3890(13) no
N1 C8 1.3877(14) no
N1 C11 1.4298(13) no
N3 C2 1.3186(13) no
N3 C9 1.3908(13) no
C2 C21 1.4735(14) no
C4 C5 1.3897(16) no
C4 C9 1.3976(15) no
C5 C6 1.4050(16) no
C6 C7 1.3864(16) no
C7 C8 1.3961(14) no
C8 C9 1.4052(14) no
C11 C12 1.3939(15) no
C11 C16 1.3883(15) no
C12 C13 1.3919(17) no
C13 C14 1.384(2) no
C14 C15 1.3891(19) no
C15 C16 1.3920(17) no
C21 C22 1.3952(15) no
C21 C26 1.4005(15) no
C22 C23 1.3867(15) no
C23 C24 1.3825(15) no
C24 C25 1.3787(16) no
C25 C26 1.3893(15) no
C4 H4 0.9300 no
C5 H5 0.9300 no
C6 H6 0.9300 no
C7 H7 0.9300 no
C12 H12 0.9300 no
C13 H13 0.9300 no
C14 H14 0.9300 no
C15 H15 0.9300 no
C16 H16 0.9300 no
C22 H22 0.9300 no
C23 H23 0.9300 no
C25 H25 0.9300 no
C26 H26 0.9300 no

loop_
_geom_hbond_atom_site_label_D
_geom_hbond_atom_site_label_H
_geom_hbond_atom_site_label_A
_geom_hbond_site_symmetry_A
_geom_hbond_distance_DH
_geom_hbond_distance_HA
_geom_hbond_distance_DA
_geom_hbond_angle_DHA
_geom_hbond_publ_flag
C4 H4 F4 1_565 0.93 2.46 3.3640(14) 164 yes
C7 H7 F4 4_454 0.93 2.43 3.3058(13) 157 yes
C26 H26 F4 2_555 0.93 2.52 3.4348(14) 166 yes
C16 H16 Cg2 3_565 0.93 2.75 3.5443(12) 144 yes
C22 H22 Cg2 3_665 0.93 2.80 3.5245(13) 136 yes

loop_
_geom_torsion_atom_site_label_1
_geom_torsion_atom_site_label_2
_geom_torsion_atom_site_label_3
_geom_torsion_atom_site_label_4
_geom_torsion
_geom_torsion_publ_flag
C8 N1 C2 N3 -0.88(13) no
C8 N1 C2 C21 179.88(10) no
C11 N1 C2 N3 -178.02(10) no
C11 N1 C2 C21 2.74(17) no
C2 N1 C8 C7 -175.66(12) no
C2 N1 C8 C9 1.24(12) no
C11 N1 C8 C7 1.56(19) no
C11 N1 C8 C9 178.46(10) no
C2 N1 C11 C12 -123.95(12) no
C2 N1 C11 C16 56.07(16) no
C8 N1 C11 C12 59.44(15) no
C8 N1 C11 C16 -120.54(12) no
C9 N3 C2 N1 0.11(13) no
C9 N3 C2 C21 179.34(10) no
C2 N3 C9 C4 -179.25(12) no
C2 N3 C9 C8 0.72(12) no
N1 C2 C21 C22 50.81(15) no
N1 C2 C21 C26 -132.26(11) no
N3 C2 C21 C22 -128.35(12) no
N3 C2 C21 C26 48.58(16) no
C9 C4 C5 C6 0.15(18) no
C5 C4 C9 N3 -177.21(11) no
C5 C4 C9 C8 2.83(17) no
C4 C5 C6 C7 -2.2(2) no
C5 C6 C7 C8 1.13(18) no
C6 C7 C8 N1 178.40(12) no
C6 C7 C8 C9 1.94(17) no
N1 C8 C9 N3 -1.25(12) no
N1 C8 C9 C4 178.72(10) no
C7 C8 C9 N3 176.02(10) no
C7 C8 C9 C4 -4.00(17) no
N1 C11 C12 C13 -179.97(12) no
C16 C11 C12 C13 0.00(17) no
N1 C11 C16 C15 -179.68(10) no
C12 C11 C16 C15 0.33(17) no
C11 C12 C13 C14 -0.32(19) no
C12 C13 C14 C15 0.3(2) no
C13 C14 C15 C16 0.1(2) no
C14 C15 C16 C11 -0.36(18) no
C2 C21 C22 C23 176.01(10) no
C26 C21 C22 C23 -0.90(16) no
C2 C21 C26 C25 -177.04(10) no
C22 C21 C26 C25 -0.06(17) no
C21 C22 C23 C24 0.67(16) no
C22 C23 C24 F4 -179.40(10) no
C22 C23 C24 C25 0.53(17) no
F4 C24 C25 C26 178.48(10) no
C23 C24 C25 C26 -1.45(17) no
C24 C25 C26 C21 1.18(17) no

loop_
_cod_related_entry_id
_cod_related_entry_database
_cod_related_entry_code
1 ChemSpider 11351466
